data_1525513
loop_
_publ_author_name
'Zemni, S.'
'Duc Tran Qui'
'Madar, R.'
'Chaudouet, P.'
'Senateur, J.P.'

_publ_section_title
;
 Synthesis and crystal structure of a new series of ternary phosphides in
 the systems Tr - Co -P (Tr: rare earth)
;
_journal_name_full 'Journal of Solid State Chemistry'
_journal_page_first 1
_journal_page_last 5
_journal_volume 65
_journal_year 1986
_chemical_formula_sum 'Co4 La0.2 P12'
_chemical_name_systematic 'Co4 La P12'
_space_group_IT_number 204
_symmetry_space_group_name_Hall '-I 2 2 3'
_symmetry_space_group_name_H-M 'I m -3'
_cell_angle_alpha 90
_cell_angle_beta 90
_cell_angle_gamma 90
_cell_formula_units_Z 2
_cell_length_a 7.735
_cell_length_b 7.735
_cell_length_c 7.735
_cell_volume 462.787
_citation_journal_id_ASTM JSSCBI
_cod_data_source_file Zemni_JSSCBI_1986_35.cif
_cod_data_source_block Co4La0.2P12
_cod_original_cell_volume 462.7868
_cod_database_code 1525513

loop_
_symmetry_equiv_pos_as_xyz
x,y,z
-x,-y,z
x,-y,-z
-x,y,-z
z,x,y
-z,-x,y
z,-x,-y
-z,x,-y
y,z,x
y,-z,-x
-y,z,-x
-y,-z,x
-x,-y,-z
x,y,-z
-x,y,z
x,-y,z
-z,-x,-y
z,x,-y
-z,x,y
z,-x,y
-y,-z,-x
-y,z,x
y,-z,x
y,z,-x
x+1/2,y+1/2,z+1/2
-x+1/2,-y+1/2,z+1/2
x+1/2,-y+1/2,-z+1/2
-x+1/2,y+1/2,-z+1/2
z+1/2,x+1/2,y+1/2
-z+1/2,-x+1/2,y+1/2
z+1/2,-x+1/2,-y+1/2
-z+1/2,x+1/2,-y+1/2
y+1/2,z+1/2,x+1/2
y+1/2,-z+1/2,-x+1/2
-y+1/2,z+1/2,-x+1/2
-y+1/2,-z+1/2,x+1/2
-x+1/2,-y+1/2,-z+1/2
x+1/2,y+1/2,-z+1/2
-x+1/2,y+1/2,z+1/2
x+1/2,-y+1/2,z+1/2
-z+1/2,-x+1/2,-y+1/2
z+1/2,x+1/2,-y+1/2
-z+1/2,x+1/2,y+1/2
z+1/2,-x+1/2,y+1/2
-y+1/2,-z+1/2,-x+1/2
-y+1/2,z+1/2,x+1/2
y+1/2,-z+1/2,x+1/2
y+1/2,z+1/2,-x+1/2

loop_
_atom_site_label
_atom_site_type_symbol
_atom_site_fract_x
_atom_site_fract_y
_atom_site_fract_z
_atom_site_occupancy
_atom_site_U_iso_or_equiv
Co1 Co 0.25 0.25 0.25 1 0.0
La1 La 0 0 0 0.2 0.0
P1 P 0 0.3503 0.1455 1 0.0
